data_7223372
loop_
_publ_author_name
'Kodama, Koichi'
'Morita, Yuya'
'Sekine, Eriko'
'Hirose, Takuji'

_publ_section_title
;
 A systematic study on ternary inclusion crystals consisting of dianilines
 and three positional isomers of ditoluoyl-l-tartaric acid
;
_journal_issue 1
_journal_name_full CrystEngComm
_journal_page_first 123
_journal_paper_doi 10.1039/C5CE01769F
_journal_volume 18
_journal_year 2016
_chemical_absolute_configuration syn
_chemical_formula_moiety
;
C20 H17 O8 1-, 0.5(C13 H16 N2 2+), 0.5(C4 H10 O)
;
_chemical_formula_sum 'C28.5 H30 N O8.5'
_chemical_formula_weight 522.53
_chemical_name_systematic
;
 ?
;
_space_group_crystal_system monoclinic
_space_group_IT_number 5
_space_group_name_Hall 'C 2y'
_space_group_name_H-M_alt 'C 1 2 1'
_symmetry_space_group_name_Hall 'C 2y'
_symmetry_space_group_name_H-M 'C 1 2 1'
_atom_sites_solution_hydrogens mixed
_audit_creation_method SHELXL-2013
_audit_update_record
;
2015-11-01 deposited with the CCDC.
2015-11-18 downloaded from the CCDC.
;
_cell_angle_alpha 90
_cell_angle_beta 115.707(5)
_cell_angle_gamma 90
_cell_formula_units_Z 4
_cell_length_a 16.286(7)
_cell_length_b 22.708(9)
_cell_length_c 7.950(3)
_cell_measurement_temperature 150(2)
_cell_volume 2649.1(18)
_computing_structure_refinement 'SHELXL-2013 (Sheldrick, 2013)'
_diffrn_ambient_temperature 150(2)
_diffrn_measured_fraction_theta_full 0.970
_diffrn_measured_fraction_theta_max 0.996
_diffrn_measurement_device_type 'Bruker SMART APEX2'
_diffrn_measurement_method '\w scans'
_diffrn_radiation_type MoK\a
_diffrn_radiation_wavelength 0.71073
_diffrn_reflns_av_R_equivalents 0.1178
_diffrn_reflns_av_unetI/netI 0.0843
_diffrn_reflns_laue_measured_fraction_full 0.970
_diffrn_reflns_laue_measured_fraction_max 0.996
_diffrn_reflns_limit_h_max 19
_diffrn_reflns_limit_h_min -11
_diffrn_reflns_limit_k_max 26
_diffrn_reflns_limit_k_min -23
_diffrn_reflns_limit_l_max 4
_diffrn_reflns_limit_l_min -9
_diffrn_reflns_number 6331
_diffrn_reflns_point_group_measured_fraction_full 0.898
_diffrn_reflns_point_group_measured_fraction_max 0.923
_diffrn_reflns_theta_full 25.242
_diffrn_reflns_theta_max 24.999
_diffrn_reflns_theta_min 1.652
_exptl_absorpt_coefficient_mu 0.097
_exptl_absorpt_correction_T_max 0.992
_exptl_absorpt_correction_T_min 0.893
_exptl_absorpt_correction_type multi-scan
_exptl_absorpt_process_details 'SADABS v2008/1 (Bruker, 2008)'
_exptl_crystal_colour colorless
_exptl_crystal_density_diffrn 1.310
_exptl_crystal_description needle
_exptl_crystal_F_000 1104
_exptl_crystal_size_max 0.120
_exptl_crystal_size_mid 0.080
_exptl_crystal_size_min 0.080
_refine_diff_density_max 0.289
_refine_diff_density_min -0.300
_refine_diff_density_rms 0.059
_refine_ls_abs_structure_details
;
 Flack x determined using 1323 quotients [(I+)-(I-)]/[(I+)+(I-)]
 (Parsons and Flack (2004), Acta Cryst. A60, s61).
;
_refine_ls_abs_structure_Flack -1.3(10)
_refine_ls_extinction_method none
_refine_ls_goodness_of_fit_ref 1.038
_refine_ls_hydrogen_treatment mixed
_refine_ls_matrix_type full
_refine_ls_number_parameters 349
_refine_ls_number_reflns 4317
_refine_ls_number_restraints 1
_refine_ls_restrained_S_all 1.038
_refine_ls_R_factor_all 0.0843
_refine_ls_R_factor_gt 0.0667
_refine_ls_shift/su_max 0.000
_refine_ls_shift/su_mean 0.000
_refine_ls_structure_factor_coef Fsqd
_refine_ls_weighting_details 'w=1/[\s^2^(Fo^2^)+(0.1202P)^2^+0.1993P] where P=(Fo^2^+2Fc^2^)/3'
_refine_ls_weighting_scheme calc
_refine_ls_wR_factor_gt 0.1704
_refine_ls_wR_factor_ref 0.1885
_reflns_Friedel_coverage 0.803
_reflns_friedel_fraction_full 0.823
_reflns_friedel_fraction_max 0.846
_reflns_number_gt 3460
_reflns_number_total 4317
_reflns_threshold_expression 'I > 2\s(I)'
_cod_data_source_file c5ce01769f2.cif
_cod_data_source_block C1
_cod_depositor_comments 'Adding full bibliography for 7223369--7223375.cif.'
_cod_original_cell_volume 2649.2(19)
_cod_original_formula_sum 'C28.50 H30 N O8.50'
_cod_database_code 7223372
_shelx_space_group_comment
;
The symmetry employed for this shelxl refinement is uniquely defined
by the following loop, which should always be used as a source of
symmetry information in preference to the above space-group names.
They are only intended as comments.
;
_shelx_estimated_absorpt_t_min 0.988
_shelx_estimated_absorpt_t_max 0.992
_shelxl_version_number 2013-4

loop_
_space_group_symop_operation_xyz
'x, y, z'
'-x, y, -z'
'x+1/2, y+1/2, z'
'-x+1/2, y+1/2, -z'

loop_
_atom_site_label
_atom_site_type_symbol
_atom_site_fract_x
_atom_site_fract_y
_atom_site_fract_z
_atom_site_U_iso_or_equiv
_atom_site_adp_type
_atom_site_occupancy
_atom_site_site_symmetry_order
_atom_site_calc_flag
_atom_site_refinement_flags_posn
_atom_site_refinement_flags_adp
_atom_site_refinement_flags_occupancy
O1 O 0.0892(2) 0.35928(15) 0.1357(5) 0.0323(8) Uani 1 1 d . . .
O2 O 0.4103(2) 0.58240(17) -0.0263(5) 0.0364(9) Uani 1 1 d . . .
O3 O -0.0839(3) 0.27763(19) 0.1819(5) 0.0424(10) Uani 1 1 d . . .
N1 N 0.3266(3) 0.7374(2) 0.3880(7) 0.0328(10) Uani 1 1 d . . .
O4 O 0.4616(3) 0.61675(19) 0.3273(5) 0.0463(11) Uani 1 1 d . . .
H1 H 0.4782 0.6312 0.4344 0.069 Uiso 0.5 1 calc R U P
O5 O 0.2065(3) 0.31083(17) 0.3575(6) 0.0403(9) Uani 1 1 d . . .
O6 O 0.0321(3) 0.32978(17) 0.3883(5) 0.0368(9) Uani 1 1 d . . .
H36 H 0.0108 0.3193 0.4628 0.055 Uiso 0.5 1 calc R U P
C1 C 0.4626(4) 0.6352(2) 0.0334(7) 0.0319(11) Uani 1 1 d . . .
H2 H 0.4213 0.6694 -0.0251 0.038 Uiso 1 1 calc R U .
O7 O 0.5705(3) 0.6733(2) 0.3200(5) 0.0495(11) Uani 1 1 d . . .
C2 C 0.0340(3) 0.3073(2) 0.1009(7) 0.0295(11) Uani 1 1 d . . .
H3 H 0.0742 0.2720 0.1243 0.035 Uiso 1 1 calc R U .
C3 C 0.5031(4) 0.6421(2) 0.2463(7) 0.0310(12) Uani 1 1 d . . .
C4 C 0.3094(4) 0.4157(3) 0.4609(8) 0.0393(13) Uani 1 1 d . . .
H4 H 0.3346 0.3814 0.5337 0.047 Uiso 1 1 calc R U .
C5 C 0.1747(4) 0.3562(2) 0.2740(7) 0.0322(12) Uani 1 1 d . . .
C6 C 0.1868(4) 0.4625(3) 0.2025(9) 0.0405(13) Uani 1 1 d . . .
H5 H 0.1282 0.4615 0.0997 0.049 Uiso 1 1 calc R U .
O8 O 0.2815(3) 0.6352(3) -0.1654(7) 0.0698(15) Uani 1 1 d . . .
C7 C 0.3217(4) 0.5162(3) 0.3979(10) 0.0493(16) Uani 1 1 d . . .
H6 H 0.3548 0.5521 0.4273 0.059 Uiso 1 1 calc R U .
C8 C 0.2228(4) 0.4128(3) 0.3094(8) 0.0353(12) Uani 1 1 d . . .
C9 C 0.2409(3) 0.7045(2) 0.2836(8) 0.0360(13) Uani 1 1 d . . .
C10 C 0.3585(4) 0.4675(3) 0.5059(9) 0.0436(14) Uani 1 1 d . . .
C11 C 0.2380(5) 0.5138(3) 0.2483(11) 0.0518(16) Uani 1 1 d . . .
H7 H 0.2144 0.5480 0.1742 0.062 Uiso 1 1 calc R U .
C12 C 0.2728(4) 0.5293(5) -0.1694(9) 0.064(2) Uani 1 1 d . . .
C13 C -0.0119(4) 0.3048(2) 0.2322(7) 0.0316(11) Uani 1 1 d . . .
C14 C 0.3184(4) 0.5884(3) -0.1231(8) 0.0465(15) Uani 1 1 d . . .
C15 C 0.4514(5) 0.4693(3) 0.6720(10) 0.0577(18) Uani 1 1 d . . .
H8 H 0.4670 0.4300 0.7279 0.087 Uiso 1 1 calc R U .
H9 H 0.4501 0.4972 0.7649 0.087 Uiso 1 1 calc R U .
H10 H 0.4973 0.4819 0.6307 0.087 Uiso 1 1 calc R U .
C16 C 0.2089(5) 0.6970(3) 0.0992(10) 0.0515(16) Uani 1 1 d . . .
H11 H 0.2386 0.7146 0.0319 0.062 Uiso 1 1 calc R U .
C17 C 0.0856(4) 0.6390(3) 0.1017(12) 0.062(2) Uani 1 1 d . . .
C18 C 0.3157(5) 0.4783(4) -0.0807(11) 0.061(2) Uani 1 1 d . . .
H12 H 0.3770 0.4796 0.0121 0.073 Uiso 1 1 calc R U .
C19 C 0.2689(7) 0.4241(5) -0.1272(13) 0.085(3) Uani 1 1 d . . .
C20 C 0.1992(5) 0.6806(4) 0.3851(11) 0.063(2) Uani 1 1 d . . .
H13 H 0.2228 0.6863 0.5161 0.075 Uiso 1 1 calc R U .
C21 C 0.1394(8) 0.4711(8) -0.3483(19) 0.119(4) Uani 1 1 d . . .
H14 H 0.0780 0.4683 -0.4399 0.142 Uiso 1 1 calc R U .
C22 C 0.1298(5) 0.6624(3) 0.0070(11) 0.065(2) Uani 1 1 d . . .
H15 H 0.1073 0.6554 -0.1233 0.079 Uiso 1 1 calc R U .
C23 C 0.1841(9) 0.4216(6) -0.2581(18) 0.106(4) Uani 1 1 d . . .
H16 H 0.1539 0.3847 -0.2898 0.128 Uiso 1 1 calc R U .
C24 C 0.1197(5) 0.6472(4) 0.2857(14) 0.076(2) Uani 1 1 d . . .
H17 H 0.0894 0.6299 0.3521 0.091 Uiso 1 1 calc R U .
C25 C 0.0000 0.6015(5) 0.0000 0.094(5) Uani 1 2 d S T P
H18 H -0.0087 0.5759 0.0916 0.113 Uiso 0.5 1 calc R U P
H19 H 0.0087 0.5759 -0.0916 0.113 Uiso 0.5 1 calc R U P
C26 C 0.1840(6) 0.5272(6) -0.3065(15) 0.099(3) Uani 1 1 d . . .
H20 H 0.1536 0.5618 -0.3708 0.119 Uiso 1 1 calc R U .
C27 C 0.3138(10) 0.3697(5) -0.033(2) 0.124(5) Uani 1 1 d . . .
H21 H 0.2676 0.3401 -0.0465 0.186 Uiso 1 1 calc R U .
H22 H 0.3510 0.3778 0.1000 0.186 Uiso 1 1 calc R U .
H23 H 0.3529 0.3550 -0.0888 0.186 Uiso 1 1 calc R U .
O9 O -0.0253(18) 0.7882(12) 0.727(4) 0.177(9) Uiso 0.5 1 d . . P
C28 C -0.111(3) 0.7619(18) 0.332(6) 0.318(17) Uiso 1 1 d . . .
C29 C -0.024(4) 0.7839(19) 0.554(9) 0.38(3) Uiso 1 1 d . . .
H38 H 0.315(4) 0.763(3) 0.452(8) 0.027(15) Uiso 1 1 d . . .
H39 H 0.354(4) 0.753(3) 0.314(9) 0.044(17) Uiso 1 1 d . . .
H37 H 0.373(6) 0.709(4) 0.491(11) 0.07(2) Uiso 1 1 d . . .

loop_
_atom_site_aniso_label
_atom_site_aniso_U_11
_atom_site_aniso_U_22
_atom_site_aniso_U_33
_atom_site_aniso_U_23
_atom_site_aniso_U_13
_atom_site_aniso_U_12
O1 0.032(2) 0.034(2) 0.0312(18) 0.0006(15) 0.0136(16) -0.0029(15)
O2 0.032(2) 0.043(2) 0.0324(19) -0.0065(16) 0.0120(16) -0.0058(17)
O3 0.043(2) 0.051(2) 0.039(2) -0.0048(18) 0.0223(18) -0.016(2)
N1 0.025(2) 0.036(3) 0.036(3) 0.000(2) 0.011(2) -0.001(2)
O4 0.054(3) 0.057(3) 0.029(2) -0.0041(19) 0.0189(19) -0.015(2)
O5 0.031(2) 0.034(2) 0.052(2) 0.0065(19) 0.0143(18) 0.0029(17)
O6 0.033(2) 0.051(2) 0.0277(19) -0.0030(17) 0.0151(16) -0.0044(17)
C1 0.033(3) 0.032(3) 0.027(2) -0.002(2) 0.010(2) 0.002(2)
O7 0.055(3) 0.062(3) 0.030(2) -0.0113(19) 0.0172(19) -0.023(2)
C2 0.033(3) 0.027(2) 0.031(3) -0.002(2) 0.016(2) -0.004(2)
C3 0.034(3) 0.026(2) 0.029(3) 0.002(2) 0.011(2) 0.005(2)
C4 0.040(3) 0.039(3) 0.044(3) -0.001(2) 0.022(3) 0.002(3)
C5 0.026(3) 0.038(3) 0.034(3) 0.001(2) 0.014(2) 0.002(2)
C6 0.043(3) 0.036(3) 0.047(3) 0.003(3) 0.024(3) 0.001(3)
O8 0.038(3) 0.103(4) 0.066(3) 0.009(3) 0.020(2) 0.018(3)
C7 0.047(4) 0.039(3) 0.070(4) -0.015(3) 0.032(3) -0.011(3)
C8 0.034(3) 0.039(3) 0.037(3) -0.003(2) 0.019(3) -0.002(2)
C9 0.018(2) 0.033(3) 0.044(3) 0.003(2) 0.002(2) 0.003(2)
C10 0.040(3) 0.046(3) 0.053(4) -0.014(3) 0.027(3) -0.008(3)
C11 0.056(4) 0.035(3) 0.073(4) 0.003(3) 0.036(4) 0.002(3)
C12 0.036(3) 0.123(7) 0.039(4) -0.027(4) 0.020(3) -0.028(4)
C13 0.033(3) 0.033(3) 0.031(3) 0.004(2) 0.017(2) 0.002(2)
C14 0.023(3) 0.080(5) 0.035(3) -0.004(3) 0.010(2) -0.001(3)
C15 0.046(4) 0.062(4) 0.062(4) -0.013(3) 0.021(3) -0.017(3)
C16 0.046(4) 0.050(4) 0.049(4) -0.008(3) 0.011(3) -0.004(3)
C17 0.029(3) 0.036(4) 0.094(6) 0.001(4) 0.000(4) 0.003(3)
C18 0.056(4) 0.074(5) 0.061(4) -0.027(4) 0.034(4) -0.030(4)
C19 0.102(7) 0.097(7) 0.088(6) -0.048(6) 0.070(6) -0.056(6)
C20 0.044(4) 0.085(5) 0.055(4) 0.001(4) 0.018(3) -0.019(4)
C21 0.054(6) 0.163(12) 0.111(9) -0.045(9) 0.009(6) -0.051(8)
C22 0.049(4) 0.053(4) 0.060(5) -0.016(3) -0.008(4) -0.002(4)
C23 0.099(9) 0.129(10) 0.108(8) -0.057(8) 0.061(7) -0.079(8)
C24 0.046(4) 0.088(6) 0.085(6) 0.008(5) 0.020(4) -0.022(4)
C25 0.043(6) 0.042(6) 0.152(14) 0.000 -0.001(7) 0.000
C26 0.046(5) 0.140(9) 0.089(7) -0.004(6) 0.009(4) -0.021(6)
C27 0.189(13) 0.060(6) 0.183(12) -0.048(7) 0.137(11) -0.053(7)

loop_
_atom_type_symbol
_atom_type_description
_atom_type_scat_dispersion_real
_atom_type_scat_dispersion_imag
_atom_type_scat_source
C C 0.0033 0.0016 'International Tables Vol C Tables 4.2.6.8 and 6.1.1.4'
H H 0.0000 0.0000 'International Tables Vol C Tables 4.2.6.8 and 6.1.1.4'
N N 0.0061 0.0033 'International Tables Vol C Tables 4.2.6.8 and 6.1.1.4'
O O 0.0106 0.0060 'International Tables Vol C Tables 4.2.6.8 and 6.1.1.4'

loop_
_geom_angle_atom_site_label_1
_geom_angle_atom_site_label_2
_geom_angle_atom_site_label_3
_geom_angle
_geom_angle_site_symmetry_1
_geom_angle_site_symmetry_3
C5 O1 C2 116.8(4) . .
C14 O2 C1 117.0(5) . .
O2 C1 C1 109.6(3) . 2_655
O2 C1 C3 111.2(4) . .
C1 C1 C3 111.0(5) 2_655 .
O1 C2 C2 108.4(3) . 2
O1 C2 C13 110.5(4) . .
C2 C2 C13 112.1(5) 2 .
O7 C3 O4 126.2(5) . .
O7 C3 C1 117.0(5) . .
O4 C3 C1 116.7(5) . .
C10 C4 C8 121.0(6) . .
O5 C5 O1 122.3(5) . .
O5 C5 C8 125.0(5) . .
O1 C5 C8 112.7(5) . .
C8 C6 C11 118.6(6) . .
C11 C7 C10 120.9(6) . .
C6 C8 C4 119.4(5) . .
C6 C8 C5 123.3(5) . .
C4 C8 C5 117.4(5) . .
C16 C9 C20 122.5(6) . .
C16 C9 N1 120.3(6) . .
C20 C9 N1 117.2(6) . .
C7 C10 C4 118.7(6) . .
C7 C10 C15 121.6(6) . .
C4 C10 C15 119.7(6) . .
C7 C11 C6 121.4(6) . .
C18 C12 C26 119.8(9) . .
C18 C12 C14 122.7(6) . .
C26 C12 C14 117.5(9) . .
O3 C13 O6 126.8(5) . .
O3 C13 C2 118.5(5) . .
O6 C13 C2 114.6(5) . .
O8 C14 O2 123.0(6) . .
O8 C14 C12 126.2(6) . .
O2 C14 C12 110.8(6) . .
C9 C16 C22 118.3(7) . .
C24 C17 C22 119.1(7) . .
C24 C17 C25 120.5(7) . .
C22 C17 C25 120.4(7) . .
C12 C18 C19 120.2(8) . .
C23 C19 C18 120.3(12) . .
C23 C19 C27 119.2(10) . .
C18 C19 C27 120.5(10) . .
C9 C20 C24 116.9(7) . .
C23 C21 C26 120.6(9) . .
C17 C22 C16 120.9(8) . .
C19 C23 C21 121.2(10) . .
C17 C24 C20 122.3(8) . .
C17 C25 C17 112.4(8) . 2
C12 C26 C21 117.7(12) . .
O9 C29 C29 150(8) . 2_556
O9 C29 C28 131(4) . .
C29 C29 C28 79(5) 2_556 .

loop_
_geom_bond_atom_site_label_1
_geom_bond_atom_site_label_2
_geom_bond_distance
_geom_bond_site_symmetry_2
O1 C5 1.351(6) .
O1 C2 1.437(6) .
O2 C14 1.360(7) .
O2 C1 1.428(6) .
O3 C13 1.227(7) .
N1 C9 1.479(7) .
O4 C3 1.256(7) .
O5 C5 1.212(7) .
O6 C13 1.266(7) .
C1 C1 1.527(11) 2_655
C1 C3 1.535(7) .
O7 C3 1.222(7) .
C2 C2 1.503(10) 2
C2 C13 1.527(7) .
C4 C10 1.379(9) .
C4 C8 1.404(8) .
C5 C8 1.468(8) .
C6 C8 1.381(8) .
C6 C11 1.387(9) .
O8 C14 1.193(8) .
C7 C11 1.368(10) .
C7 C10 1.369(9) .
C9 C16 1.337(9) .
C9 C20 1.372(10) .
C10 C15 1.518(9) .
C12 C18 1.379(12) .
C12 C26 1.384(11) .
C12 C14 1.501(11) .
C16 C22 1.412(10) .
C17 C24 1.333(13) .
C17 C22 1.356(13) .
C17 C25 1.532(9) .
C18 C19 1.410(11) .
C19 C23 1.321(16) .
C19 C27 1.465(18) .
C20 C24 1.410(11) .
C21 C23 1.361(18) .
C21 C26 1.433(18) .
C25 C17 1.532(9) 2
O9 C29 1.39(6) .
C28 C29 1.79(6) .
C29 C29 1.40(11) 2_556
